data_4510495
loop_
_publ_author_name
'Chanthapally, Anjana'
'Quah, Hong Sheng'
'Vittal, Jagadese J.'

_publ_section_title
;
 Solid-State Reactivity of Supramolecular Isomers: A Study of thes-Block
 Coordination Polymers
;
_journal_issue 5
_journal_name_full 'Crystal Growth &amp; Design'
_journal_page_first 2605
_journal_paper_doi 10.1021/cg500307q
_journal_volume 14
_journal_year 2014
_chemical_formula_sum 'C8 H14 Na2 O12'
_chemical_formula_weight 348.17
_chemical_name_systematic
; 
 ? 
;
_space_group_IT_number 2
_symmetry_cell_setting triclinic
_symmetry_space_group_name_Hall '-P 1'
_symmetry_space_group_name_H-M 'P -1'
_atom_sites_solution_hydrogens geom
_atom_sites_solution_primary direct
_atom_sites_solution_secondary difmap
_audit_creation_method SHELXL-97
_cell_angle_alpha 115.7000(10)
_cell_angle_beta 101.3160(10)
_cell_angle_gamma 103.0080(10)
_cell_formula_units_Z 1
_cell_length_a 6.1285(4)
_cell_length_b 7.7676(5)
_cell_length_c 8.0964(6)
_cell_measurement_reflns_used 3099
_cell_measurement_temperature 100(2)
_cell_measurement_theta_max 27.46
_cell_measurement_theta_min 2.96
_cell_volume 318.87(4)
_computing_cell_refinement 'Bruker SMART'
_computing_data_collection 'Bruker SMART'
_computing_data_reduction 'Bruker SAINT'
_computing_molecular_graphics 'Bruker SHELXTL'
_computing_publication_material 'Bruker SHELXTL'
_computing_structure_refinement 'SHELXL-97 (Sheldrick, 2008)'
_computing_structure_solution 'SHELXS-97 (Sheldrick, 2008)'
_diffrn_ambient_temperature 100(2)
_diffrn_measured_fraction_theta_full 0.999
_diffrn_measured_fraction_theta_max 0.999
_diffrn_measurement_device_type 'CCD area detector'
_diffrn_measurement_method 'phi and omega scans'
_diffrn_radiation_monochromator graphite
_diffrn_radiation_source 'fine-focus sealed tube'
_diffrn_radiation_type MoK\a
_diffrn_radiation_wavelength 0.71073
_diffrn_reflns_av_R_equivalents 0.0230
_diffrn_reflns_av_sigmaI/netI 0.0221
_diffrn_reflns_limit_h_max 7
_diffrn_reflns_limit_h_min -7
_diffrn_reflns_limit_k_max 10
_diffrn_reflns_limit_k_min -10
_diffrn_reflns_limit_l_max 10
_diffrn_reflns_limit_l_min -10
_diffrn_reflns_number 4113
_diffrn_reflns_theta_full 27.47
_diffrn_reflns_theta_max 27.47
_diffrn_reflns_theta_min 2.96
_exptl_absorpt_coefficient_mu 0.227
_exptl_absorpt_correction_T_max 0.9668
_exptl_absorpt_correction_T_min 0.8970
_exptl_absorpt_correction_type multi-scan
_exptl_absorpt_process_details 'SADABS (Sheldrick, 2008)'
_exptl_crystal_colour Colourless
_exptl_crystal_density_diffrn 1.813
_exptl_crystal_density_meas ?
_exptl_crystal_density_method 'not measured'
_exptl_crystal_description Block
_exptl_crystal_F_000 180
_exptl_crystal_size_max 0.49
_exptl_crystal_size_mid 0.32
_exptl_crystal_size_min 0.15
_refine_diff_density_max 0.428
_refine_diff_density_min -0.365
_refine_diff_density_rms 0.059
_refine_ls_extinction_coef 0.140(12)
_refine_ls_extinction_expression Fc^*^=kFc[1+0.001xFc^2^\l^3^/sin(2\q)]^-1/4^
_refine_ls_extinction_method SHELXL
_refine_ls_goodness_of_fit_ref 1.069
_refine_ls_hydrogen_treatment mixed
_refine_ls_matrix_type full
_refine_ls_number_parameters 116
_refine_ls_number_reflns 1454
_refine_ls_number_restraints 5
_refine_ls_restrained_S_all 1.069
_refine_ls_R_factor_all 0.0294
_refine_ls_R_factor_gt 0.0279
_refine_ls_shift/su_max 0.000
_refine_ls_shift/su_mean 0.000
_refine_ls_structure_factor_coef Fsqd
_refine_ls_weighting_details 'calc w=1/[\s^2^(Fo^2^)+(0.0366P)^2^+0.1986P] where P=(Fo^2^+2Fc^2^)/3'
_refine_ls_weighting_scheme calc
_refine_ls_wR_factor_gt 0.0754
_refine_ls_wR_factor_ref 0.0767
_reflns_number_gt 1376
_reflns_number_total 1454
_reflns_threshold_expression >2sigma(I)
_cod_data_source_file cg500307q_si_002.cif
_cod_data_source_block compound2
_cod_depositor_comments
;
The following automatic conversions were performed:

'_symmetry_cell_setting' value 'Triclinic' changed to 'triclinic'
according to
/usr/data/users/saulius/crontab/automatic-downloads/rss-feeds/ACS/lib/dictionaries/cif_core.dic
dictionary named 'cif_core.dic' version 2.4.2 from
2011-04-26.

'_exptl_absorpt_correction_type' value 'Multi-scan'
changed to 'multi-scan' according to
/usr/data/users/saulius/crontab/automatic-downloads/rss-feeds/ACS/lib/dictionaries/cif_core.dic
dictionary named 'cif_core.dic' version 2.4.2 from 2011-04-26.

Automatic conversion script
Id: cif_fix_values 2281 2013-09-26 08:29:07Z andrius 

 Adding full bibliography for 4510494--4510498.cif.

The following automatic conversions were performed:

'_exptl_crystal_density_meas' value 'Not measured' was changed to '?'
- the value is perceived as not measured.

Automatic conversion script
Id: cif_fix_values 3008 2015-01-20 13:52:24Z robertas 
;
_cod_original_sg_symbol_H-M P-1
_cod_database_code 4510495

loop_
_symmetry_equiv_pos_as_xyz
'x, y, z'
'-x, -y, -z'

loop_
_atom_site_label
_atom_site_type_symbol
_atom_site_fract_x
_atom_site_fract_y
_atom_site_fract_z
_atom_site_U_iso_or_equiv
_atom_site_adp_type
_atom_site_occupancy
_atom_site_symmetry_multiplicity
_atom_site_calc_flag
_atom_site_refinement_flags
Na1 Na 0.47960(8) 0.73500(7) 0.66308(7) 0.01001(16) Uani 1 1 d .
O1 O 0.25644(15) 0.91549(13) 1.16618(12) 0.0098(2) Uani 1 1 d .
O2 O 0.19866(15) 0.84471(13) 0.85864(12) 0.0089(2) Uani 1 1 d D
H2A H 0.248(3) 0.9756(14) 0.913(2) 0.011 Uiso 1 1 d D
O3 O 0.30772(15) 0.22317(13) 1.03593(12) 0.0102(2) Uani 1 1 d .
O4 O 0.25886(16) 0.24737(13) 0.76736(13) 0.0112(2) Uani 1 1 d .
O5 O 0.75067(16) 0.62389(13) 0.50116(13) 0.0116(2) Uani 1 1 d D
H5A H 0.764(3) 0.662(2) 0.419(2) 0.014 Uiso 1 1 d D
H5B H 0.884(2) 0.686(2) 0.589(2) 0.014 Uiso 1 1 d D
O6 O 0.26217(16) 0.86215(14) 0.50567(13) 0.0122(2) Uani 1 1 d D
H6A H 0.264(3) 0.9748(18) 0.591(2) 0.015 Uiso 1 1 d D
H6B H 0.255(3) 0.871(3) 0.4050(18) 0.015 Uiso 1 1 d D
C1 C 0.1821(2) 0.79237(17) 0.99175(17) 0.0071(2) Uani 1 1 d .
C2 C 0.0598(2) 0.56843(17) 0.91327(16) 0.0070(2) Uani 1 1 d .
H2 H 0.0343 0.4844 0.7716 0.008 Uiso 1 1 calc R
C3 C 0.1724(2) 0.48310(17) 1.03543(17) 0.0070(2) Uani 1 1 d .
H3 H 0.3053 0.5960 1.1547 0.008 Uiso 1 1 calc R
C4 C 0.25149(19) 0.30467(17) 0.93404(17) 0.0074(2) Uani 1 1 d .

loop_
_atom_site_aniso_label
_atom_site_aniso_U_11
_atom_site_aniso_U_22
_atom_site_aniso_U_33
_atom_site_aniso_U_23
_atom_site_aniso_U_13
_atom_site_aniso_U_12
Na1 0.0115(3) 0.0086(3) 0.0094(3) 0.0043(2) 0.00309(19) 0.00348(19)
O1 0.0120(4) 0.0073(4) 0.0086(4) 0.0037(3) 0.0027(3) 0.0021(3)
O2 0.0127(4) 0.0063(4) 0.0093(4) 0.0049(3) 0.0049(3) 0.0033(3)
O3 0.0128(4) 0.0089(4) 0.0105(4) 0.0058(3) 0.0030(3) 0.0052(3)
O4 0.0148(4) 0.0119(4) 0.0112(4) 0.0068(3) 0.0069(3) 0.0074(3)
O5 0.0114(4) 0.0121(4) 0.0113(4) 0.0066(4) 0.0037(3) 0.0026(3)
O6 0.0170(5) 0.0104(4) 0.0095(4) 0.0052(4) 0.0036(3) 0.0054(3)
C1 0.0056(5) 0.0083(5) 0.0106(5) 0.0060(4) 0.0040(4) 0.0042(4)
C2 0.0077(5) 0.0062(5) 0.0080(5) 0.0038(4) 0.0031(4) 0.0029(4)
C3 0.0074(5) 0.0061(5) 0.0084(5) 0.0042(4) 0.0029(4) 0.0024(4)
C4 0.0044(5) 0.0060(5) 0.0105(5) 0.0039(4) 0.0018(4) 0.0007(4)

loop_
_atom_type_symbol
_atom_type_description
_atom_type_scat_dispersion_real
_atom_type_scat_dispersion_imag
_atom_type_scat_source
C C 0.0033 0.0016 'International Tables Vol C Tables 4.2.6.8 and 6.1.1.4'
H H 0.0000 0.0000 'International Tables Vol C Tables 4.2.6.8 and 6.1.1.4'
O O 0.0106 0.0060 'International Tables Vol C Tables 4.2.6.8 and 6.1.1.4'
Na Na 0.0362 0.0249 'International Tables Vol C Tables 4.2.6.8 and 6.1.1.4'

loop_
_geom_angle_atom_site_label_1
_geom_angle_atom_site_label_2
_geom_angle_atom_site_label_3
_geom_angle
_geom_angle_site_symmetry_1
_geom_angle_site_symmetry_3
O6 Na1 O3 146.96(4) . 2_667
O6 Na1 O5 109.59(4) . .
O3 Na1 O5 95.46(3) 2_667 .
O6 Na1 O1 80.80(3) . 2_677
O3 Na1 O1 77.30(3) 2_667 2_677
O5 Na1 O1 91.42(3) . 2_677
O6 Na1 O5 104.19(4) . 2_666
O3 Na1 O5 99.23(3) 2_667 2_666
O5 Na1 O5 84.43(3) . 2_666
O1 Na1 O5 174.34(4) 2_677 2_666
O6 Na1 O2 75.29(3) . .
O3 Na1 O2 80.08(3) 2_667 .
O5 Na1 O2 175.11(4) . .
O1 Na1 O2 89.56(3) 2_677 .
O5 Na1 O2 94.27(3) 2_666 .
O6 Na1 Na1 113.06(3) . 2_666
O3 Na1 Na1 99.94(3) 2_667 2_666
O5 Na1 Na1 42.36(2) . 2_666
O1 Na1 Na1 133.66(3) 2_677 2_666
O5 Na1 Na1 42.06(2) 2_666 2_666
O2 Na1 Na1 136.14(3) . 2_666
C1 O1 Na1 128.97(8) . 2_677
C1 O2 Na1 119.18(7) . .
C4 O3 Na1 148.62(8) . 2_667
Na1 O5 Na1 95.57(3) . 2_666
O1 C1 O2 123.22(11) . .
O1 C1 C2 121.81(10) . .
O2 C1 C2 114.96(10) . .
C1 C2 C3 114.36(9) . .
C1 C2 C3 113.98(9) . 2_567
C3 C2 C3 88.70(9) . 2_567
C4 C3 C2 118.02(10) . .
C4 C3 C2 115.76(9) . 2_567
C2 C3 C2 91.30(9) . 2_567
O4 C4 O3 124.68(11) . .
O4 C4 C3 121.28(10) . .
O3 C4 C3 114.04(10) . .

loop_
_geom_bond_atom_site_label_1
_geom_bond_atom_site_label_2
_geom_bond_distance
_geom_bond_site_symmetry_2
Na1 O6 2.3223(10) .
Na1 O3 2.3705(10) 2_667
Na1 O5 2.3962(10) .
Na1 O1 2.4060(10) 2_677
Na1 O5 2.4101(10) 2_666
Na1 O2 2.5996(10) .
Na1 Na1 3.5598(9) 2_666
O1 C1 1.2234(15) .
O1 Na1 2.4060(10) 2_677
O2 C1 1.3196(14) .
O3 C4 1.2805(15) .
O3 Na1 2.3705(10) 2_667
O4 C4 1.2383(15) .
O5 Na1 2.4101(10) 2_666
C1 C2 1.5030(15) .
C2 C3 1.5493(15) .
C2 C3 1.5737(15) 2_567
C3 C4 1.5172(15) .
C3 C2 1.5737(15) 2_567

loop_
_geom_hbond_atom_site_label_D
_geom_hbond_atom_site_label_H
_geom_hbond_atom_site_label_A
_geom_hbond_distance_DH
_geom_hbond_distance_HA
_geom_hbond_distance_DA
_geom_hbond_angle_DHA
_geom_hbond_site_symmetry_A
O5 H5A O4 0.847(9) 1.917(10) 2.7554(13) 170.4(16) 2_666
O5 H5B O2 0.841(9) 2.223(10) 3.0517(13) 168.9(16) 1_655
O6 H6A O4 0.844(9) 1.986(9) 2.8264(13) 173.0(16) 1_565
O6 H6B O1 0.842(9) 2.106(9) 2.9469(13) 175.9(17) 1_554
O2 H2A O3 0.861(9) 1.644(9) 2.4956(12) 169.6(16) 1_565
